data_7227834
loop_
_publ_author_name
'Yu, Xun'
'Zhu, Feifeng'
'Bu, Donglei'
'Lei, Hao'

_publ_section_title
;
 Ferrous complexes supported by sterically encumbered asymmetric
 bis(arylimino)acenaphthene (BIAN) ligands: synthesis, characterization
 and screening for catalytic hydrosilylation of carbonyl compounds
;
_journal_issue 25
_journal_name_full 'RSC Adv.'
_journal_page_first 15321
_journal_paper_doi 10.1039/C7RA01511A
_journal_volume 7
_journal_year 2017
_chemical_formula_moiety 'C57 H49 Cl3 Fe N2 O'
_chemical_formula_sum 'C57 H49 Cl3 Fe N2 O'
_chemical_formula_weight 940.18
_chemical_name_common (Mes-BIANCl)FeCl2
_chemical_properties_physical ', Air-sensitive,Moisture-sensitive'
_space_group_crystal_system monoclinic
_space_group_IT_number 14
_space_group_name_Hall '-P 2ybc'
_space_group_name_H-M_alt 'P 1 21/c 1'
_symmetry_space_group_name_Hall '-P 2ybc'
_symmetry_space_group_name_H-M 'P 1 21/c 1'
_atom_sites_solution_hydrogens geom
_atom_sites_solution_primary direct
_audit_creation_date 2016-12-15
_audit_creation_method
;
Olex2 1.2
(compiled 2016.02.19 svn.r3266 for OlexSys, GUI svn.r5155)
;
_audit_update_record
;
2017-02-03 deposited with the CCDC.
2017-03-01 downloaded from the CCDC.
;
_cell_angle_alpha 90
_cell_angle_beta 103.5203(10)
_cell_angle_gamma 90
_cell_formula_units_Z 4
_cell_length_a 19.01587(18)
_cell_length_b 14.80189(15)
_cell_length_c 16.80964(17)
_cell_measurement_reflns_used 9974
_cell_measurement_temperature 150.00(10)
_cell_measurement_theta_max 74.0540
_cell_measurement_theta_min 3.9820
_cell_volume 4600.30(8)
_computing_cell_refinement 'CrysAlisPro 1.171.38.43 (Rigaku OD, 2015)'
_computing_data_collection 'CrysAlisPro 1.171.38.43 (Rigaku OD, 2015)'
_computing_data_reduction 'CrysAlisPro 1.171.38.43 (Rigaku OD, 2015)'
_computing_molecular_graphics 'Olex2 (Dolomanov et al., 2009)'
_computing_publication_material 'Olex2 (Dolomanov et al., 2009)'
_computing_structure_refinement 'ShelXL (Sheldrick, 2015)'
_computing_structure_solution 'ShelXS (Sheldrick, 2008)'
_diffrn_ambient_environment N~2~
_diffrn_ambient_temperature 150.00(10)
_diffrn_detector 'CCD plate'
_diffrn_detector_area_resol_mean 5.2913
_diffrn_detector_type AtlasS2
_diffrn_measured_fraction_theta_full 0.999
_diffrn_measured_fraction_theta_max 0.999
_diffrn_measurement_details
;
List of Runs (angles in degrees, time in seconds):

  # Type    Start    End  Width  t~exp~   \w     \q     \k     \f   Frames
#--------------------------------------------------------------------------
  1  \w     23.00  64.00   1.00    1.02    --   41.89 -37.00 -60.00   41
  2  \w     27.00  95.00   1.00    4.08    --  108.44 -94.00-180.00   68
  3  \w     80.00 108.00   1.00    4.08    --  108.44 -94.00-150.00   28
  4  \w     36.00 128.00   1.00    4.08    --  108.44 -45.00-180.00   92
  5  \w    103.00 153.00   1.00    4.08    --  108.44  96.00 -90.00   50
  6  \w    101.00 126.00   1.00    4.08    --  108.44 -61.00 150.00   25
  7  \w     58.00  94.00   1.00    4.08    --  108.44 -94.00  60.00   36
  8  \w     28.00  54.00   1.00    4.08    --  108.44 -94.00  60.00   26
  9  \w     26.00 168.00   1.00    4.08    --  108.44   0.00  90.00  142
 10  \w    -33.00  -7.00   1.00    1.02    --   41.89 -37.00 -60.00   26
 11  \w   -115.00 -14.00   1.00    1.02    --  -41.89 -57.00  90.00  101
 12  \w    -79.00  -2.00   1.00    1.02    --  -41.89 125.00-180.00   77
;
_diffrn_measurement_device 'four-circle diffractometer'
_diffrn_measurement_device_type 'SuperNova, Dual, Cu at zero, AtlasS2'
_diffrn_measurement_method '\w scans'
_diffrn_orient_matrix_type 'CrysAlisPro convention (1999,Acta A55,543-557)'
_diffrn_orient_matrix_UB_11 0.0012736000
_diffrn_orient_matrix_UB_12 0.0802297000
_diffrn_orient_matrix_UB_13 0.0586739000
_diffrn_orient_matrix_UB_21 0.0450038000
_diffrn_orient_matrix_UB_22 0.0551268000
_diffrn_orient_matrix_UB_23 -0.0480488000
_diffrn_orient_matrix_UB_31 -0.0701195000
_diffrn_orient_matrix_UB_32 0.0368705000
_diffrn_orient_matrix_UB_33 -0.0559440000
_diffrn_radiation_monochromator mirror
_diffrn_radiation_probe x-ray
_diffrn_radiation_type CuK\a
_diffrn_radiation_wavelength 1.54184
_diffrn_reflns_av_R_equivalents 0.0923
_diffrn_reflns_av_unetI/netI 0.0847
_diffrn_reflns_Laue_measured_fraction_full 0.999
_diffrn_reflns_Laue_measured_fraction_max 0.999
_diffrn_reflns_limit_h_max 19
_diffrn_reflns_limit_h_min -22
_diffrn_reflns_limit_k_max 17
_diffrn_reflns_limit_k_min -17
_diffrn_reflns_limit_l_max 16
_diffrn_reflns_limit_l_min -20
_diffrn_reflns_number 17968
_diffrn_reflns_point_group_measured_fraction_full 0.999
_diffrn_reflns_point_group_measured_fraction_max 0.999
_diffrn_reflns_theta_full 67.684
_diffrn_reflns_theta_max 67.983
_diffrn_reflns_theta_min 3.825
_diffrn_source 'micro-focus sealed X-ray tube'
_diffrn_source_type 'SuperNova (Cu) X-ray Source'
_exptl_absorpt_coefficient_mu 4.567
_exptl_absorpt_correction_T_max 0.633
_exptl_absorpt_correction_T_min 0.168
_exptl_absorpt_correction_type multi-scan
_exptl_crystal_colour bronze
_exptl_crystal_density_diffrn 1.357
_exptl_crystal_description prism
_exptl_crystal_F_000 1960
_exptl_crystal_size_max 0.5
_exptl_crystal_size_mid 0.4
_exptl_crystal_size_min 0.1
_refine_diff_density_max 1.181
_refine_diff_density_min -1.177
_refine_diff_density_rms 0.130
_refine_ls_extinction_method none
_refine_ls_goodness_of_fit_ref 1.084
_refine_ls_hydrogen_treatment constr
_refine_ls_matrix_type full
_refine_ls_number_parameters 580
_refine_ls_number_reflns 8354
_refine_ls_number_restraints 0
_refine_ls_restrained_S_all 1.084
_refine_ls_R_factor_all 0.0804
_refine_ls_R_factor_gt 0.0771
_refine_ls_shift/su_max 0.000
_refine_ls_shift/su_mean 0.000
_refine_ls_structure_factor_coef Fsqd
_refine_ls_weighting_details 'w=1/[\s^2^(Fo^2^)+(0.1320P)^2^+0.3630P] where P=(Fo^2^+2Fc^2^)/3'
_refine_ls_weighting_scheme calc
_refine_ls_wR_factor_gt 0.1957
_refine_ls_wR_factor_ref 0.2012
_reflns_Friedel_coverage 0.000
_reflns_number_gt 7685
_reflns_number_total 8354
_reflns_threshold_expression 'I > 2\s(I)'
_cod_data_source_file c7ra01511a2.cif
_cod_data_source_block 16120803
_cod_database_code 7227834
_chemical_oxdiff_formula 'C H N Fe Cl'
_chemical_oxdiff_usercomment BIAN--FeCl2(-Cl)
_shelx_space_group_comment
;
The symmetry employed for this shelxl refinement is uniquely defined
by the following loop, which should always be used as a source of
symmetry information in preference to the above space-group names.
They are only intended as comments.
;
_reflns_odcompleteness_completeness 99.93
_reflns_odcompleteness_iscentric 1
_reflns_odcompleteness_theta 67.29
_olex2_refinement_description
;
1. Fixed Uiso
 At 1.2 times of:
  All C(H) groups, All C(H,H) groups
 At 1.5 times of:
  All C(H,H,H) groups
2.a Ternary CH refined with riding coordinates:
 C20(H20), C7(H7)
2.b Secondary CH2 refined with riding coordinates:
 C57(H57A,H57B), C54(H54A,H54B), C56(H56A,H56B), C55(H55A,H55B)
2.c Aromatic/amide H refined with riding coordinates:
 C5(H5), C28(H28), C3(H3), C42(H42), C47(H47), C11(H11), C32(H32), C22(H22),
 C38(H38), C26(H26), C13(H13), C15(H15), C29(H29), C36(H36), C41(H41), C19(H19),
  C18(H18), C49(H49), C37(H37), C40(H40), C24(H24), C25(H25), C30(H30),
 C31(H31), C12(H12), C9(H9), C10(H10), C17(H17), C23(H23), C16(H16)
2.d Idealised Me refined as rotating group:
 C51(H51A,H51B,H51C), C52(H52A,H52B,H52C), C53(H53A,H53B,H53C)
;
_shelx_shelxl_version_number 2014/7
_olex2_submission_special_instructions 'No special instructions were received'
_oxdiff_exptl_absorpt_empirical_details
;
Empirical correction (ABSPACK) includes:
;
_oxdiff_exptl_absorpt_empirical_full_max 1.675
_oxdiff_exptl_absorpt_empirical_full_min 0.667

loop_
_space_group_symop_operation_xyz
'x, y, z'
'-x, y+1/2, -z+1/2'
'-x, -y, -z'
'x, -y-1/2, z-1/2'

loop_
_atom_site_label
_atom_site_type_symbol
_atom_site_fract_x
_atom_site_fract_y
_atom_site_fract_z
_atom_site_U_iso_or_equiv
_atom_site_adp_type
_atom_site_occupancy
_atom_site_site_symmetry_order
_atom_site_calc_flag
_atom_site_refinement_flags_posn
Fe1 Fe 0.36693(2) 0.66534(3) 0.37241(3) 0.01753(17) Uani 1 1 d .
Cl3 Cl -0.01383(4) 0.65791(5) 0.46121(5) 0.0253(2) Uani 1 1 d .
Cl2 Cl 0.40129(4) 0.57166(6) 0.48282(5) 0.0308(2) Uani 1 1 d .
Cl1 Cl 0.33505(5) 0.81194(6) 0.37811(6) 0.0371(2) Uani 1 1 d .
N1 N 0.36464(13) 0.59443(18) 0.25952(15) 0.0176(5) Uani 1 1 d .
N2 N 0.24907(12) 0.60806(16) 0.33252(13) 0.0139(5) Uani 1 1 d .
C5 C 0.11345(16) 0.5800(2) 0.45964(17) 0.0176(6) Uani 1 1 d .
H5 H 0.1053 0.5450 0.5026 0.021 Uiso 1 1 calc R
C33 C 0.24382(15) 0.55469(19) 0.27143(16) 0.0153(5) Uani 1 1 d .
C34 C 0.30716(16) 0.5495(2) 0.23077(17) 0.0170(6) Uani 1 1 d .
C4 C 0.06479(15) 0.6454(2) 0.42530(18) 0.0178(6) Uani 1 1 d .
C43 C 0.18710(16) 0.4947(2) 0.22542(17) 0.0171(6) Uani 1 1 d .
C14 C 0.23650(15) 0.4803(2) 0.55695(17) 0.0209(6) Uani 1 1 d .
C20 C 0.15210(15) 0.75094(19) 0.26460(16) 0.0156(5) Uani 1 1 d .
H20 H 0.2047 0.7575 0.2748 0.019 Uiso 1 1 calc R
C1 C 0.18641(15) 0.62072(19) 0.36551(17) 0.0148(5) Uani 1 1 d .
C2 C 0.13790(15) 0.6908(2) 0.33322(17) 0.0155(5) Uani 1 1 d .
C28 C 0.06297(18) 0.6606(2) 0.1577(2) 0.0250(7) Uani 1 1 d .
H28 H 0.0327 0.6566 0.1937 0.030 Uiso 1 1 calc R
C3 C 0.07583(16) 0.7020(2) 0.36336(18) 0.0185(6) Uani 1 1 d .
H3 H 0.0423 0.7467 0.3422 0.022 Uiso 1 1 calc R
C45 C 0.42188(16) 0.5883(2) 0.21616(18) 0.0201(6) Uani 1 1 d .
C42 C 0.11883(16) 0.4707(2) 0.23202(18) 0.0209(6) Uani 1 1 d .
H42 H 0.0993 0.4950 0.2731 0.025 Uiso 1 1 calc R
C35 C 0.28534(16) 0.4879(2) 0.16075(18) 0.0202(6) Uani 1 1 d .
C47 C 0.52709(17) 0.5144(2) 0.1932(2) 0.0261(7) Uani 1 1 d .
H47 H 0.5630 0.4708 0.2075 0.031 Uiso 1 1 calc R
C6 C 0.17541(15) 0.56605(19) 0.42978(17) 0.0154(5) Uani 1 1 d .
C44 C 0.21489(17) 0.4568(2) 0.16168(18) 0.0205(6) Uani 1 1 d .
C11 C 0.1830(3) 0.2385(3) 0.3364(2) 0.0401(9) Uani 1 1 d .
H11 H 0.1740 0.1833 0.3095 0.048 Uiso 1 1 calc R
C32 C 0.17241(18) 0.7130(2) 0.12611(19) 0.0264(7) Uani 1 1 d .
H32 H 0.2157 0.7448 0.1404 0.032 Uiso 1 1 calc R
C22 C 0.14581(19) 0.9012(2) 0.3336(2) 0.0267(7) Uani 1 1 d .
H22 H 0.1775 0.8777 0.3796 0.032 Uiso 1 1 calc R
C38 C 0.2102(2) 0.3656(3) 0.0429(2) 0.0344(8) Uani 1 1 d .
H38 H 0.1869 0.3244 0.0037 0.041 Uiso 1 1 calc R
C46 C 0.47464(17) 0.5211(2) 0.23889(19) 0.0235(6) Uani 1 1 d .
C21 C 0.12183(16) 0.8464(2) 0.26511(18) 0.0179(6) Uani 1 1 d .
C50 C 0.42194(18) 0.6486(2) 0.1524(2) 0.0259(7) Uani 1 1 d .
C26 C 0.07396(17) 0.8835(2) 0.1974(2) 0.0271(7) Uani 1 1 d .
H26 H 0.0564 0.8482 0.1512 0.032 Uiso 1 1 calc R
C7 C 0.22886(16) 0.4915(2) 0.46530(17) 0.0180(6) Uani 1 1 d .
H7 H 0.2762 0.5112 0.4581 0.022 Uiso 1 1 calc R
C8 C 0.21143(17) 0.4034(2) 0.41803(17) 0.0195(6) Uani 1 1 d .
C13 C 0.14213(18) 0.3652(2) 0.4022(2) 0.0248(6) Uani 1 1 d .
H13 H 0.1052 0.3953 0.4190 0.030 Uiso 1 1 calc R
C15 C 0.2178(2) 0.4018(3) 0.5918(2) 0.0326(8) Uani 1 1 d .
H15 H 0.1975 0.3541 0.5582 0.039 Uiso 1 1 calc R
C29 C 0.0420(2) 0.6208(3) 0.0808(2) 0.0325(8) Uani 1 1 d .
H29 H -0.0020 0.5906 0.0656 0.039 Uiso 1 1 calc R
C48 C 0.52737(18) 0.5708(3) 0.1274(2) 0.0308(7) Uani 1 1 d .
C39 C 0.17559(19) 0.3960(2) 0.10396(19) 0.0253(7) Uani 1 1 d .
C36 C 0.31681(19) 0.4577(3) 0.0991(2) 0.0298(7) Uani 1 1 d .
H36 H 0.3626 0.4773 0.0962 0.036 Uiso 1 1 calc R
C27 C 0.12826(16) 0.7059(2) 0.18152(17) 0.0189(6) Uani 1 1 d .
C41 C 0.07888(18) 0.4085(2) 0.1755(2) 0.0275(7) Uani 1 1 d .
H41 H 0.0330 0.3914 0.1805 0.033 Uiso 1 1 calc R
C19 C 0.2664(2) 0.5508(3) 0.6082(2) 0.0318(7) Uani 1 1 d .
H19 H 0.2800 0.6036 0.5859 0.038 Uiso 1 1 calc R
C18 C 0.2763(2) 0.5432(3) 0.6926(2) 0.0423(10) Uani 1 1 d .
H18 H 0.2950 0.5914 0.7264 0.051 Uiso 1 1 calc R
C49 C 0.47530(19) 0.6380(3) 0.1083(2) 0.0310(7) Uani 1 1 d .
H49 H 0.4759 0.6769 0.0650 0.037 Uiso 1 1 calc R
C37 C 0.2778(2) 0.3963(3) 0.0410(2) 0.0365(8) Uani 1 1 d .
H37 H 0.2988 0.3758 -0.0003 0.044 Uiso 1 1 calc R
C40 C 0.1060(2) 0.3723(2) 0.1129(2) 0.0288(7) Uani 1 1 d .
H40 H 0.0781 0.3319 0.0764 0.035 Uiso 1 1 calc R
C24 C 0.0762(2) 1.0255(2) 0.2655(3) 0.0377(9) Uani 1 1 d .
H24 H 0.0610 1.0853 0.2654 0.045 Uiso 1 1 calc R
C25 C 0.0524(2) 0.9730(3) 0.1986(3) 0.0374(9) Uani 1 1 d .
H25 H 0.0212 0.9974 0.1527 0.045 Uiso 1 1 calc R
C30 C 0.0872(2) 0.6263(3) 0.0266(2) 0.0347(8) Uani 1 1 d .
H30 H 0.0738 0.5991 -0.0246 0.042 Uiso 1 1 calc R
C51 C 0.47384(19) 0.4570(3) 0.3082(2) 0.0312(7) Uani 1 1 d .
H51A H 0.4734 0.4908 0.3568 0.047 Uiso 1 1 calc GR
H51B H 0.5162 0.4195 0.3177 0.047 Uiso 1 1 calc GR
H51C H 0.4314 0.4197 0.2943 0.047 Uiso 1 1 calc GR
C31 C 0.1516(2) 0.6723(3) 0.0492(2) 0.0378(9) Uani 1 1 d .
H31 H 0.1816 0.6763 0.0129 0.045 Uiso 1 1 calc R
C12 C 0.1277(2) 0.2825(3) 0.3617(2) 0.0333(8) Uani 1 1 d .
H12 H 0.0816 0.2574 0.3517 0.040 Uiso 1 1 calc R
C9 C 0.2659(2) 0.3586(2) 0.3919(2) 0.0291(7) Uani 1 1 d .
H9 H 0.3121 0.3831 0.4016 0.035 Uiso 1 1 calc R
C52 C 0.5832(2) 0.5601(3) 0.0776(3) 0.0434(10) Uani 1 1 d .
H52A H 0.6147 0.6117 0.0859 0.065 Uiso 1 1 calc GR
H52B H 0.5595 0.5555 0.0207 0.065 Uiso 1 1 calc GR
H52C H 0.6110 0.5065 0.0945 0.065 Uiso 1 1 calc GR
C10 C 0.2507(2) 0.2755(3) 0.3508(2) 0.0369(8) Uani 1 1 d .
H10 H 0.2872 0.2455 0.3330 0.044 Uiso 1 1 calc R
C53 C 0.3654(2) 0.7203(3) 0.1282(2) 0.0372(8) Uani 1 1 d .
H53A H 0.3221 0.6939 0.0954 0.056 Uiso 1 1 calc GR
H53B H 0.3827 0.7662 0.0973 0.056 Uiso 1 1 calc GR
H53C H 0.3551 0.7466 0.1765 0.056 Uiso 1 1 calc GR
C17 C 0.2580(2) 0.4637(4) 0.7258(2) 0.0502(12) Uani 1 1 d .
H17 H 0.2654 0.4579 0.7823 0.060 Uiso 1 1 calc R
C23 C 0.1233(2) 0.9898(2) 0.3343(2) 0.0339(8) Uani 1 1 d .
H23 H 0.1396 1.0254 0.3805 0.041 Uiso 1 1 calc R
C16 C 0.2290(2) 0.3932(4) 0.6757(3) 0.0472(11) Uani 1 1 d .
H16 H 0.2169 0.3397 0.6983 0.057 Uiso 1 1 calc R
O1 O 0.48228(12) 0.69745(18) 0.38140(16) 0.0312(5) Uani 1 1 d .
C57 C 0.5067(2) 0.7682(3) 0.3357(3) 0.0380(8) Uani 1 1 d .
H57A H 0.5121 0.8246 0.3659 0.046 Uiso 1 1 calc R
H57B H 0.4730 0.7771 0.2833 0.046 Uiso 1 1 calc R
C54 C 0.5463(2) 0.6684(3) 0.4409(3) 0.0387(9) Uani 1 1 d .
H54A H 0.5404 0.6073 0.4591 0.046 Uiso 1 1 calc R
H54B H 0.5560 0.7082 0.4881 0.046 Uiso 1 1 calc R
C56 C 0.5792(2) 0.7352(3) 0.3242(3) 0.0465(10) Uani 1 1 d .
H56A H 0.6121 0.7853 0.3247 0.056 Uiso 1 1 calc R
H56B H 0.5735 0.7027 0.2731 0.056 Uiso 1 1 calc R
C55 C 0.6067(2) 0.6730(4) 0.3969(4) 0.0555(13) Uani 1 1 d .
H55A H 0.6172 0.6134 0.3786 0.067 Uiso 1 1 calc R
H55B H 0.6502 0.6972 0.4324 0.067 Uiso 1 1 calc R

loop_
_atom_site_aniso_label
_atom_site_aniso_U_11
_atom_site_aniso_U_22
_atom_site_aniso_U_33
_atom_site_aniso_U_23
_atom_site_aniso_U_13
_atom_site_aniso_U_12
Fe1 0.0185(3) 0.0151(3) 0.0146(3) -0.00072(16) -0.00487(19) 0.00149(16)
Cl3 0.0216(4) 0.0252(4) 0.0305(4) 0.0045(3) 0.0087(3) 0.0052(3)
Cl2 0.0230(4) 0.0391(5) 0.0243(4) 0.0142(3) -0.0068(3) 0.0004(3)
Cl1 0.0307(4) 0.0177(4) 0.0526(5) -0.0046(3) -0.0111(4) 0.0042(3)
N1 0.0164(11) 0.0187(12) 0.0160(11) 0.0007(9) 0.0003(9) 0.0015(9)
N2 0.0154(10) 0.0122(11) 0.0107(10) 0.0025(9) -0.0039(8) 0.0017(9)
C5 0.0234(14) 0.0140(13) 0.0138(13) 0.0000(10) 0.0011(11) -0.0017(11)
C33 0.0156(12) 0.0145(12) 0.0121(12) 0.0027(10) -0.0040(10) 0.0012(10)
C34 0.0201(13) 0.0158(13) 0.0128(12) 0.0012(11) -0.0006(10) 0.0023(11)
C4 0.0168(13) 0.0194(13) 0.0166(13) -0.0027(11) 0.0024(10) 0.0020(11)
C43 0.0216(13) 0.0138(13) 0.0120(12) 0.0013(10) -0.0040(10) -0.0013(11)
C14 0.0191(13) 0.0273(16) 0.0133(13) 0.0028(12) -0.0020(10) 0.0063(12)
C20 0.0167(12) 0.0144(13) 0.0127(13) 0.0037(10) -0.0025(10) 0.0021(10)
C1 0.0159(12) 0.0134(12) 0.0122(12) -0.0015(10) -0.0025(10) -0.0012(11)
C2 0.0177(13) 0.0137(13) 0.0117(12) -0.0003(11) -0.0035(10) -0.0006(11)
C28 0.0258(15) 0.0269(17) 0.0177(15) 0.0041(12) -0.0041(12) -0.0006(13)
C3 0.0197(13) 0.0144(13) 0.0182(14) 0.0003(11) -0.0023(11) 0.0020(11)
C45 0.0172(13) 0.0237(14) 0.0173(14) -0.0039(12) -0.0005(11) 0.0007(12)
C42 0.0196(13) 0.0214(14) 0.0183(14) 0.0019(12) -0.0024(11) -0.0025(12)
C35 0.0227(14) 0.0178(14) 0.0168(14) -0.0016(11) -0.0018(11) 0.0011(12)
C47 0.0189(14) 0.0253(16) 0.0317(17) -0.0034(13) 0.0014(12) 0.0056(12)
C6 0.0189(13) 0.0124(13) 0.0110(12) 0.0000(10) -0.0044(10) 0.0008(11)
C44 0.0256(15) 0.0178(14) 0.0136(13) -0.0003(11) -0.0046(11) -0.0019(12)
C11 0.065(3) 0.0198(17) 0.0333(19) -0.0084(14) 0.0079(18) -0.0033(17)
C32 0.0268(15) 0.0320(17) 0.0181(15) 0.0005(13) 0.0009(12) 0.0029(14)
C22 0.0385(17) 0.0191(15) 0.0212(15) 0.0027(12) 0.0042(13) 0.0011(14)
C38 0.049(2) 0.0291(18) 0.0207(16) -0.0127(14) -0.0003(15) -0.0069(16)
C46 0.0225(14) 0.0237(15) 0.0213(14) -0.0034(12) -0.0009(11) 0.0004(13)
C21 0.0185(13) 0.0154(13) 0.0191(14) 0.0055(11) 0.0031(11) 0.0020(11)
C50 0.0259(15) 0.0277(16) 0.0228(15) 0.0026(13) 0.0034(12) 0.0023(14)
C26 0.0220(14) 0.0247(16) 0.0309(17) 0.0064(14) -0.0012(13) 0.0046(13)
C7 0.0211(13) 0.0165(14) 0.0141(13) 0.0023(11) -0.0007(11) 0.0010(11)
C8 0.0282(15) 0.0149(14) 0.0129(13) 0.0054(11) -0.0005(11) 0.0039(12)
C13 0.0277(15) 0.0177(15) 0.0253(16) 0.0017(12) -0.0012(12) 0.0006(13)
C15 0.0341(17) 0.0322(19) 0.0289(17) 0.0105(15) 0.0023(14) 0.0018(15)
C29 0.0392(18) 0.0277(17) 0.0211(16) 0.0019(13) -0.0123(14) -0.0058(15)
C48 0.0238(15) 0.039(2) 0.0295(17) -0.0034(15) 0.0052(13) -0.0011(14)
C39 0.0348(17) 0.0186(15) 0.0179(14) -0.0035(12) -0.0034(12) -0.0046(13)
C36 0.0329(17) 0.0325(18) 0.0241(16) -0.0081(14) 0.0065(13) -0.0010(15)
C27 0.0211(13) 0.0170(13) 0.0145(13) 0.0047(11) -0.0039(11) 0.0065(11)
C41 0.0265(15) 0.0260(16) 0.0259(16) 0.0018(13) -0.0022(12) -0.0107(13)
C19 0.0352(18) 0.0325(18) 0.0233(17) 0.0017(14) -0.0020(13) 0.0033(15)
C18 0.042(2) 0.056(3) 0.0221(17) -0.0090(17) -0.0059(15) 0.0107(19)
C49 0.0308(17) 0.0378(19) 0.0257(16) 0.0037(15) 0.0094(14) -0.0010(15)
C37 0.048(2) 0.038(2) 0.0254(17) -0.0135(15) 0.0111(15) -0.0036(17)
C40 0.0360(17) 0.0211(16) 0.0223(15) -0.0035(12) -0.0072(13) -0.0112(14)
C24 0.0305(17) 0.0168(15) 0.066(3) 0.0032(17) 0.0125(17) 0.0072(14)
C25 0.0277(16) 0.0259(18) 0.055(2) 0.0169(17) 0.0030(16) 0.0120(15)
C30 0.0437(19) 0.037(2) 0.0163(15) -0.0060(14) -0.0073(14) 0.0075(16)
C51 0.0322(17) 0.0315(18) 0.0277(17) 0.0041(14) 0.0024(13) 0.0104(14)
C31 0.042(2) 0.051(2) 0.0185(17) 0.0004(15) 0.0025(15) 0.0083(18)
C12 0.0426(19) 0.0220(16) 0.0305(17) 0.0004(14) -0.0012(15) -0.0070(15)
C9 0.0392(18) 0.0239(16) 0.0233(16) 0.0021(13) 0.0057(14) 0.0096(15)
C52 0.0342(19) 0.054(3) 0.047(2) 0.0027(19) 0.0192(18) 0.0069(18)
C10 0.052(2) 0.0270(18) 0.0331(19) -0.0059(15) 0.0121(16) 0.0090(17)
C53 0.0358(18) 0.040(2) 0.0363(19) 0.0163(17) 0.0089(15) 0.0115(17)
C17 0.046(2) 0.085(4) 0.0174(17) 0.013(2) 0.0023(15) 0.019(2)
C23 0.0425(19) 0.0214(16) 0.041(2) -0.0057(15) 0.0170(16) -0.0028(15)
C16 0.052(2) 0.061(3) 0.029(2) 0.020(2) 0.0092(17) 0.001(2)
O1 0.0201(11) 0.0297(13) 0.0387(13) 0.0093(11) -0.0034(10) 0.0021(10)
C57 0.0364(19) 0.0262(18) 0.047(2) 0.0095(16) 0.0016(16) -0.0058(15)
C54 0.0229(17) 0.039(2) 0.046(2) 0.0108(17) -0.0084(16) 0.0040(15)
C56 0.0352(19) 0.052(3) 0.050(2) -0.001(2) 0.0060(17) -0.0108(19)
C55 0.028(2) 0.059(3) 0.074(4) 0.012(2) 0.002(2) 0.0022(19)

loop_
_atom_type_symbol
_atom_type_description
_atom_type_scat_dispersion_real
_atom_type_scat_dispersion_imag
_atom_type_scat_source
C C 0.0181 0.0091 'International Tables Vol C Tables 4.2.6.8 and 6.1.1.4'
H H 0.0000 0.0000 'International Tables Vol C Tables 4.2.6.8 and 6.1.1.4'
Cl Cl 0.3639 0.7018 'International Tables Vol C Tables 4.2.6.8 and 6.1.1.4'
Fe Fe -1.1336 3.1974 'International Tables Vol C Tables 4.2.6.8 and 6.1.1.4'
N N 0.0311 0.0180 'International Tables Vol C Tables 4.2.6.8 and 6.1.1.4'
O O 0.0492 0.0322 'International Tables Vol C Tables 4.2.6.8 and 6.1.1.4'

loop_
_geom_angle_atom_site_label_1
_geom_angle_atom_site_label_2
_geom_angle_atom_site_label_3
_geom_angle
Cl2 Fe1 N2 94.91(6)
Cl1 Fe1 Cl2 125.19(4)
Cl1 Fe1 N2 96.40(6)
N1 Fe1 Cl2 111.20(7)
N1 Fe1 Cl1 123.57(7)
N1 Fe1 N2 75.59(9)
N1 Fe1 O1 88.88(10)
O1 Fe1 Cl2 89.10(7)
O1 Fe1 Cl1 93.57(7)
O1 Fe1 N2 164.39(10)
C34 N1 Fe1 115.2(2)
C34 N1 C45 117.1(2)
C45 N1 Fe1 127.57(19)
C33 N2 Fe1 110.05(18)
C33 N2 C1 118.2(2)
C1 N2 Fe1 131.71(17)
C4 C5 H5 120.2
C4 C5 C6 119.7(3)
C6 C5 H5 120.2
N2 C33 C34 118.1(2)
N2 C33 C43 134.8(3)
C43 C33 C34 107.1(2)
N1 C34 C33 120.2(3)
N1 C34 C35 133.2(3)
C35 C34 C33 106.7(2)
C5 C4 Cl3 118.5(2)
C5 C4 C3 122.4(3)
C3 C4 Cl3 119.1(2)
C42 C43 C33 134.8(3)
C42 C43 C44 119.0(3)
C44 C43 C33 106.2(3)
C15 C14 C7 123.1(3)
C15 C14 C19 118.5(3)
C19 C14 C7 118.3(3)
C2 C20 H20 106.2
C21 C20 H20 106.2
C21 C20 C2 113.7(2)
C27 C20 H20 106.2
C27 C20 C2 111.8(2)
C27 C20 C21 112.3(2)
C2 C1 N2 118.3(2)
C6 C1 N2 120.5(2)
C6 C1 C2 121.2(3)
C1 C2 C20 120.2(3)
C3 C2 C20 121.1(3)
C3 C2 C1 118.6(3)
C29 C28 H28 119.4
C27 C28 H28 119.4
C27 C28 C29 121.1(3)
C4 C3 C2 119.2(3)
C4 C3 H3 120.4
C2 C3 H3 120.4
C46 C45 N1 118.8(3)
C50 C45 N1 118.9(3)
C50 C45 C46 122.3(3)
C43 C42 H42 120.5
C43 C42 C41 119.0(3)
C41 C42 H42 120.5
C44 C35 C34 106.4(3)
C36 C35 C34 135.1(3)
C36 C35 C44 118.5(3)
C46 C47 H47 118.9
C48 C47 H47 118.9
C48 C47 C46 122.2(3)
C5 C6 C1 118.7(3)
C5 C6 C7 120.4(3)
C1 C6 C7 120.9(3)
C43 C44 C35 113.6(3)
C39 C44 C43 123.0(3)
C39 C44 C35 123.5(3)
C12 C11 H11 119.7
C10 C11 H11 119.7
C10 C11 C12 120.5(3)
C27 C32 H32 120.0
C27 C32 C31 120.0(3)
C31 C32 H32 120.0
C21 C22 H22 119.4
C23 C22 H22 119.4
C23 C22 C21 121.2(3)
C39 C38 H38 119.7
C37 C38 H38 119.7
C37 C38 C39 120.5(3)
C45 C46 C51 121.5(3)
C47 C46 C45 117.3(3)
C47 C46 C51 121.2(3)
C22 C21 C20 119.5(3)
C26 C21 C20 122.4(3)
C26 C21 C22 118.0(3)
C45 C50 C49 117.8(3)
C45 C50 C53 122.1(3)
C49 C50 C53 120.0(3)
C21 C26 H26 119.9
C25 C26 C21 120.1(3)
C25 C26 H26 119.9
C14 C7 C6 111.9(2)
C14 C7 H7 106.5
C14 C7 C8 113.1(2)
C6 C7 H7 106.5
C8 C7 C6 111.8(2)
C8 C7 H7 106.5
C13 C8 C7 121.7(3)
C9 C8 C7 119.2(3)
C9 C8 C13 119.1(3)
C8 C13 H13 119.5
C12 C13 C8 121.0(3)
C12 C13 H13 119.5
C14 C15 H15 119.5
C16 C15 C14 121.0(4)
C16 C15 H15 119.5
C28 C29 H29 120.1
C28 C29 C30 119.8(3)
C30 C29 H29 120.1
C47 C48 C52 121.0(3)
C49 C48 C47 118.7(3)
C49 C48 C52 120.3(3)
C44 C39 C38 116.3(3)
C44 C39 C40 116.5(3)
C40 C39 C38 127.2(3)
C35 C36 H36 120.8
C35 C36 C37 118.4(3)
C37 C36 H36 120.8
C28 C27 C20 122.3(3)
C28 C27 C32 118.8(3)
C32 C27 C20 119.0(3)
C42 C41 H41 119.1
C40 C41 C42 121.8(3)
C40 C41 H41 119.1
C14 C19 H19 119.6
C14 C19 C18 120.7(4)
C18 C19 H19 119.6
C19 C18 H18 120.2
C17 C18 C19 119.6(4)
C17 C18 H18 120.2
C50 C49 H49 119.2
C48 C49 C50 121.7(3)
C48 C49 H49 119.2
C38 C37 C36 122.9(3)
C38 C37 H37 118.6
C36 C37 H37 118.6
C39 C40 H40 119.7
C41 C40 C39 120.7(3)
C41 C40 H40 119.7
C25 C24 H24 120.1
C25 C24 C23 119.8(3)
C23 C24 H24 120.1
C26 C25 H25 119.4
C24 C25 C26 121.2(3)
C24 C25 H25 119.4
C29 C30 H30 120.2
C31 C30 C29 119.6(3)
C31 C30 H30 120.2
C46 C51 H51A 109.5
C46 C51 H51B 109.5
C46 C51 H51C 109.5
H51A C51 H51B 109.5
H51A C51 H51C 109.5
H51B C51 H51C 109.5
C32 C31 H31 119.7
C30 C31 C32 120.7(4)
C30 C31 H31 119.7
C11 C12 C13 119.0(4)
C11 C12 H12 120.5
C13 C12 H12 120.5
C8 C9 H9 120.3
C8 C9 C10 119.5(4)
C10 C9 H9 120.3
C48 C52 H52A 109.5
C48 C52 H52B 109.5
C48 C52 H52C 109.5
H52A C52 H52B 109.5
H52A C52 H52C 109.5
H52B C52 H52C 109.5
C11 C10 C9 120.9(4)
C11 C10 H10 119.6
C9 C10 H10 119.6
C50 C53 H53A 109.5
C50 C53 H53B 109.5
C50 C53 H53C 109.5
H53A C53 H53B 109.5
H53A C53 H53C 109.5
H53B C53 H53C 109.5
C18 C17 H17 119.9
C16 C17 C18 120.2(3)
C16 C17 H17 119.9
C22 C23 C24 119.7(4)
C22 C23 H23 120.2
C24 C23 H23 120.2
C15 C16 H16 120.0
C17 C16 C15 120.0(4)
C17 C16 H16 120.0
C57 O1 Fe1 123.9(2)
C57 O1 C54 105.1(3)
C54 O1 Fe1 130.0(2)
O1 C57 H57A 110.9
O1 C57 H57B 110.9
O1 C57 C56 104.5(3)
H57A C57 H57B 108.9
C56 C57 H57A 110.9
C56 C57 H57B 110.9
O1 C54 H54A 110.7
O1 C54 H54B 110.7
O1 C54 C55 105.1(4)
H54A C54 H54B 108.8
C55 C54 H54A 110.7
C55 C54 H54B 110.7
C57 C56 H56A 110.9
C57 C56 H56B 110.9
C57 C56 C55 104.2(4)
H56A C56 H56B 108.9
C55 C56 H56A 110.9
C55 C56 H56B 110.9
C54 C55 C56 105.2(4)
C54 C55 H55A 110.7
C54 C55 H55B 110.7
C56 C55 H55A 110.7
C56 C55 H55B 110.7
H55A C55 H55B 108.8

loop_
_geom_bond_atom_site_label_1
_geom_bond_atom_site_label_2
_geom_bond_distance
Fe1 Cl2 2.2864(9)
Fe1 Cl1 2.2611(9)
Fe1 N1 2.160(3)
Fe1 N2 2.343(2)
Fe1 O1 2.215(2)
Cl3 C4 1.748(3)
N1 C34 1.274(4)
N1 C45 1.447(4)
N2 C33 1.281(4)
N2 C1 1.439(4)
C5 H5 0.9300
C5 C4 1.371(4)
C5 C6 1.400(4)
C33 C34 1.520(4)
C33 C43 1.470(4)
C34 C35 1.470(4)
C4 C3 1.390(4)
C43 C42 1.375(4)
C43 C44 1.416(4)
C14 C7 1.522(4)
C14 C15 1.385(5)
C14 C19 1.387(5)
C20 H20 0.9800
C20 C2 1.530(4)
C20 C21 1.526(4)
C20 C27 1.518(4)
C1 C2 1.410(4)
C1 C6 1.404(4)
C2 C3 1.399(4)
C28 H28 0.9300
C28 C29 1.391(5)
C28 C27 1.386(5)
C3 H3 0.9300
C45 C46 1.401(5)
C45 C50 1.395(5)
C42 H42 0.9300
C42 C41 1.410(5)
C35 C44 1.420(4)
C35 C36 1.386(5)
C47 H47 0.9300
C47 C46 1.397(5)
C47 C48 1.387(5)
C6 C7 1.524(4)
C44 C39 1.404(4)
C11 H11 0.9300
C11 C12 1.386(6)
C11 C10 1.368(6)
C32 H32 0.9300
C32 C27 1.396(5)
C32 C31 1.397(5)
C22 H22 0.9300
C22 C21 1.395(5)
C22 C23 1.379(5)
C38 H38 0.9300
C38 C39 1.416(5)
C38 C37 1.371(6)
C46 C51 1.506(5)
C21 C26 1.394(4)
C50 C49 1.399(5)
C50 C53 1.498(5)
C26 H26 0.9300
C26 C25 1.389(5)
C7 H7 0.9800
C7 C8 1.523(4)
C8 C13 1.401(5)
C8 C9 1.384(5)
C13 H13 0.9300
C13 C12 1.396(5)
C15 H15 0.9300
C15 C16 1.383(6)
C29 H29 0.9300
C29 C30 1.393(6)
C48 C49 1.387(5)
C48 C52 1.506(5)
C39 C40 1.411(5)
C36 H36 0.9300
C36 C37 1.411(5)
C41 H41 0.9300
C41 C40 1.384(5)
C19 H19 0.9300
C19 C18 1.391(5)
C18 H18 0.9300
C18 C17 1.382(7)
C49 H49 0.9300
C37 H37 0.9300
C40 H40 0.9300
C24 H24 0.9300
C24 C25 1.354(6)
C24 C23 1.392(6)
C25 H25 0.9300
C30 H30 0.9300
C30 C31 1.375(6)
C51 H51A 0.9600
C51 H51B 0.9600
C51 H51C 0.9600
C31 H31 0.9300
C12 H12 0.9300
C9 H9 0.9300
C9 C10 1.407(5)
C52 H52A 0.9600
C52 H52B 0.9600
C52 H52C 0.9600
C10 H10 0.9300
C53 H53A 0.9600
C53 H53B 0.9600
C53 H53C 0.9600
C17 H17 0.9300
C17 C16 1.373(8)
C23 H23 0.9300
C16 H16 0.9300
O1 C57 1.438(5)
O1 C54 1.448(4)
C57 H57A 0.9700
C57 H57B 0.9700
C57 C56 1.516(6)
C54 H54A 0.9700
C54 H54B 0.9700
C54 C55 1.507(7)
C56 H56A 0.9700
C56 H56B 0.9700
C56 C55 1.521(7)
C55 H55A 0.9700
C55 H55B 0.9700

loop_
_geom_torsion_atom_site_label_1
_geom_torsion_atom_site_label_2
_geom_torsion_atom_site_label_3
_geom_torsion_atom_site_label_4
_geom_torsion
Fe1 N1 C34 C33 5.2(3)
Fe1 N1 C34 C35 -174.9(3)
Fe1 N1 C45 C46 85.5(3)
Fe1 N1 C45 C50 -95.5(3)
Fe1 N2 C33 C34 -8.4(3)
Fe1 N2 C33 C43 174.1(3)
Fe1 N2 C1 C2 92.2(3)
Fe1 N2 C1 C6 -86.0(3)
Fe1 O1 C57 C56 -150.3(3)
Fe1 O1 C54 C55 154.0(3)
Cl3 C4 C3 C2 -178.6(2)
N1 C34 C35 C44 178.4(3)
N1 C34 C35 C36 -2.3(6)
N1 C45 C46 C47 177.1(3)
N1 C45 C46 C51 -1.4(5)
N1 C45 C50 C49 -176.3(3)
N1 C45 C50 C53 0.9(5)
N2 C33 C34 N1 2.9(4)
N2 C33 C34 C35 -177.0(2)
N2 C33 C43 C42 -2.6(6)
N2 C33 C43 C44 177.5(3)
N2 C1 C2 C20 0.3(4)
N2 C1 C2 C3 178.3(2)
N2 C1 C6 C5 -179.4(2)
N2 C1 C6 C7 -0.8(4)
C5 C4 C3 C2 1.5(4)
C5 C6 C7 C14 -36.1(4)
C5 C6 C7 C8 91.9(3)
C33 N2 C1 C2 -90.0(3)
C33 N2 C1 C6 91.8(3)
C33 C34 C35 C44 -1.7(3)
C33 C34 C35 C36 177.6(4)
C33 C43 C42 C41 -179.4(3)
C33 C43 C44 C35 -0.9(3)
C33 C43 C44 C39 -179.5(3)
C34 N1 C45 C46 -90.7(3)
C34 N1 C45 C50 88.3(4)
C34 C33 C43 C42 179.7(3)
C34 C33 C43 C44 -0.2(3)
C34 C35 C44 C43 1.7(3)
C34 C35 C44 C39 -179.8(3)
C34 C35 C36 C37 179.8(3)
C4 C5 C6 C1 0.7(4)
C4 C5 C6 C7 -178.0(3)
C43 C33 C34 N1 -178.9(3)
C43 C33 C34 C35 1.2(3)
C43 C42 C41 C40 -1.1(5)
C43 C44 C39 C38 178.7(3)
C43 C44 C39 C40 -1.1(5)
C14 C7 C8 C13 75.6(3)
C14 C7 C8 C9 -102.6(3)
C14 C15 C16 C17 1.0(6)
C14 C19 C18 C17 1.9(6)
C20 C2 C3 C4 179.5(3)
C20 C21 C26 C25 -174.9(3)
C1 N2 C33 C34 173.3(2)
C1 N2 C33 C43 -4.2(5)
C1 C2 C3 C4 1.6(4)
C1 C6 C7 C14 145.2(3)
C1 C6 C7 C8 -86.8(3)
C2 C20 C21 C22 59.9(4)
C2 C20 C21 C26 -124.1(3)
C2 C20 C27 C28 43.9(4)
C2 C20 C27 C32 -138.3(3)
C2 C1 C6 C5 2.4(4)
C2 C1 C6 C7 -178.9(3)
C28 C29 C30 C31 -1.0(6)
C45 N1 C34 C33 -178.2(2)
C45 N1 C34 C35 1.7(5)
C45 C50 C49 C48 -0.9(5)
C42 C43 C44 C35 179.1(3)
C42 C43 C44 C39 0.6(5)
C42 C41 C40 C39 0.6(5)
C35 C44 C39 C38 0.3(5)
C35 C44 C39 C40 -179.5(3)
C35 C36 C37 C38 0.1(6)
C47 C48 C49 C50 -1.5(6)
C6 C5 C4 Cl3 177.4(2)
C6 C5 C4 C3 -2.7(5)
C6 C1 C2 C20 178.5(2)
C6 C1 C2 C3 -3.5(4)
C6 C7 C8 C13 -51.8(4)
C6 C7 C8 C9 130.0(3)
C44 C43 C42 C41 0.5(4)
C44 C35 C36 C37 -1.0(5)
C44 C39 C40 C41 0.5(5)
C22 C21 C26 C25 1.1(5)
C38 C39 C40 C41 -179.3(4)
C46 C45 C50 C49 2.7(5)
C46 C45 C50 C53 179.9(3)
C46 C47 C48 C49 2.3(5)
C46 C47 C48 C52 -178.0(3)
C21 C20 C2 C1 -150.8(3)
C21 C20 C2 C3 31.3(4)
C21 C20 C27 C28 -85.2(3)
C21 C20 C27 C32 92.6(3)
C21 C22 C23 C24 -0.4(5)
C21 C26 C25 C24 -1.1(6)
C50 C45 C46 C47 -1.9(5)
C50 C45 C46 C51 179.7(3)
C7 C14 C15 C16 176.8(3)
C7 C14 C19 C18 -178.4(3)
C7 C8 C13 C12 -177.4(3)
C7 C8 C9 C10 177.8(3)
C8 C13 C12 C11 -0.4(5)
C8 C9 C10 C11 -0.2(6)
C13 C8 C9 C10 -0.4(5)
C15 C14 C7 C6 117.3(3)
C15 C14 C7 C8 -10.0(4)
C15 C14 C19 C18 -1.1(5)
C29 C28 C27 C20 179.2(3)
C29 C28 C27 C32 1.4(5)
C29 C30 C31 C32 0.4(6)
C48 C47 C46 C45 -0.7(5)
C48 C47 C46 C51 177.8(3)
C39 C38 C37 C36 1.0(6)
C36 C35 C44 C43 -177.8(3)
C36 C35 C44 C39 0.8(5)
C27 C20 C2 C1 80.9(3)
C27 C20 C2 C3 -97.1(3)
C27 C20 C21 C22 -172.0(3)
C27 C20 C21 C26 4.0(4)
C27 C28 C29 C30 0.0(5)
C27 C32 C31 C30 1.1(6)
C19 C14 C7 C6 -65.5(4)
C19 C14 C7 C8 167.2(3)
C19 C14 C15 C16 -0.4(5)
C19 C18 C17 C16 -1.3(6)
C18 C17 C16 C15 -0.1(7)
C37 C38 C39 C44 -1.1(5)
C37 C38 C39 C40 178.6(4)
C25 C24 C23 C22 0.4(6)
C31 C32 C27 C20 -179.9(3)
C31 C32 C27 C28 -2.0(5)
C12 C11 C10 C9 0.6(6)
C9 C8 C13 C12 0.8(5)
C52 C48 C49 C50 178.8(4)
C10 C11 C12 C13 -0.3(6)
C53 C50 C49 C48 -178.2(4)
C23 C22 C21 C20 175.7(3)
C23 C22 C21 C26 -0.4(5)
C23 C24 C25 C26 0.4(6)
O1 C57 C56 C55 -26.9(4)
O1 C54 C55 C56 19.4(5)
C57 O1 C54 C55 -37.3(4)
C57 C56 C55 C54 4.4(5)
C54 O1 C57 C56 40.1(4)
